data_1540537
loop_
_publ_author_name
'Kr\"oger, Denis'
'Franz, Max'
'Schmidtmann, Marc'
'Martens, J\"urgen'

_publ_section_title
;
 Sequential Multicomponent Reactions and a Cu-Mediated Rearrangement:
 Diastereoselective Synthesis of Tricyclic Ketones.
;
_journal_issue 23
_journal_name_full 'Organic letters'
_journal_page_first 5866
_journal_page_last 5869
_journal_paper_doi 10.1021/acs.orglett.5b03057
_journal_volume 17
_journal_year 2015
_chemical_formula_structural C15H24N2O2S
_chemical_formula_sum 'C15 H24 N2 O2 S'
_chemical_formula_weight 296.42
_chemical_name_systematic
;
 ?
;
_space_group_crystal_system monoclinic
_space_group_IT_number 14
_space_group_name_Hall '-P 2ybc'
_space_group_name_H-M_alt 'P 1 21/c 1'
_symmetry_space_group_name_Hall '-P 2ybc'
_symmetry_space_group_name_H-M 'P 1 21/c 1'
_atom_sites_solution_hydrogens difmap
_atom_sites_solution_primary direct
_atom_sites_solution_secondary difmap
_audit_creation_method SHELXL-2014
_cell_angle_alpha 90
_cell_angle_beta 103.380(2)
_cell_angle_gamma 90
_cell_formula_units_Z 4
_cell_length_a 10.9076(8)
_cell_length_b 6.7702(4)
_cell_length_c 21.2437(15)
_cell_measurement_reflns_used 5583
_cell_measurement_temperature 120(2)
_cell_measurement_theta_max 29.80
_cell_measurement_theta_min 2.41
_cell_volume 1526.19(18)
_computing_cell_refinement 'Bruker SAINT V8.34A'
_computing_data_collection 'Bruker APEX2'
_computing_data_reduction 'Bruker SAINT V8.34A'
_computing_structure_refinement 'SHELXL-2014 (Sheldrick, 2014)'
_computing_structure_solution 'SHELXS-2013 (Sheldrick, 2013)'
_diffrn_ambient_temperature 120(2)
_diffrn_measured_fraction_theta_full 1.000
_diffrn_measured_fraction_theta_max 1.000
_diffrn_measurement_device_type 'Bruker APEX-II CCD'
_diffrn_measurement_method '\f and \w scans'
_diffrn_radiation_type MoK\a
_diffrn_radiation_wavelength 0.71073
_diffrn_reflns_av_R_equivalents 0.0449
_diffrn_reflns_av_unetI/netI 0.0360
_diffrn_reflns_laue_measured_fraction_full 1.000
_diffrn_reflns_laue_measured_fraction_max 1.000
_diffrn_reflns_limit_h_max 15
_diffrn_reflns_limit_h_min -15
_diffrn_reflns_limit_k_max 9
_diffrn_reflns_limit_k_min -9
_diffrn_reflns_limit_l_max 29
_diffrn_reflns_limit_l_min -29
_diffrn_reflns_number 22383
_diffrn_reflns_point_group_measured_fraction_full 1.000
_diffrn_reflns_point_group_measured_fraction_max 1.000
_diffrn_reflns_theta_full 25.242
_diffrn_reflns_theta_max 30.030
_diffrn_reflns_theta_min 1.919
_diffrn_source 'sealed tube'
_exptl_absorpt_coefficient_mu 0.216
_exptl_absorpt_correction_T_max 1.0000
_exptl_absorpt_correction_T_min 0.8517
_exptl_absorpt_correction_type multi-scan
_exptl_absorpt_process_details 'SADABS-2012/1 (Sheldrick)'
_exptl_crystal_colour colourless
_exptl_crystal_density_diffrn 1.290
_exptl_crystal_description plate
_exptl_crystal_F_000 640
_exptl_crystal_size_max 0.240
_exptl_crystal_size_mid 0.140
_exptl_crystal_size_min 0.040
_refine_diff_density_max 0.433
_refine_diff_density_min -0.262
_refine_diff_density_rms 0.056
_refine_ls_extinction_method none
_refine_ls_goodness_of_fit_ref 1.029
_refine_ls_hydrogen_treatment constr
_refine_ls_matrix_type full
_refine_ls_number_parameters 186
_refine_ls_number_reflns 4472
_refine_ls_number_restraints 0
_refine_ls_restrained_S_all 1.029
_refine_ls_R_factor_all 0.0535
_refine_ls_R_factor_gt 0.0367
_refine_ls_shift/su_max 0.000
_refine_ls_shift/su_mean 0.000
_refine_ls_structure_factor_coef Fsqd
_refine_ls_weighting_details 'w=1/[\s^2^(Fo^2^)+(0.0400P)^2^+0.6000P] where P=(Fo^2^+2Fc^2^)/3'
_refine_ls_weighting_scheme calc
_refine_ls_wR_factor_gt 0.0845
_refine_ls_wR_factor_ref 0.0924
_reflns_Friedel_coverage 0.000
_reflns_number_gt 3539
_reflns_number_total 4472
_reflns_threshold_expression 'I > 2\s(I)'
_cod_data_source_file ol5b03057_si_002.cif
_cod_data_source_block dkdad01
_cod_depositor_comments 'Adding full bibliography for 1540537.cif.'
_cod_database_code 1540537
_shelx_space_group_comment
;
The symmetry employed for this shelxl refinement is uniquely defined
by the following loop, which should always be used as a source of
symmetry information in preference to the above space-group names.
They are only intended as comments.
;
_shelx_estimated_absorpt_t_min 0.950
_shelx_estimated_absorpt_t_max 0.991
_shelxl_version_number 2014-3

loop_
_space_group_symop_operation_xyz
'x, y, z'
'-x, y+1/2, -z+1/2'
'-x, -y, -z'
'x, -y-1/2, z-1/2'

loop_
_atom_site_label
_atom_site_type_symbol
_atom_site_fract_x
_atom_site_fract_y
_atom_site_fract_z
_atom_site_U_iso_or_equiv
_atom_site_adp_type
_atom_site_occupancy
_atom_site_site_symmetry_order
_atom_site_calc_flag
_atom_site_refinement_flags_posn
_atom_site_refinement_flags_adp
S1 S 0.39479(3) 0.05047(5) 0.18373(2) 0.01706(8) Uani 1 1 d . .
O1 O 0.54533(10) -0.16525(14) 0.07237(5) 0.0233(2) Uani 1 1 d . .
O2 O 0.83964(9) -0.03481(15) 0.25377(4) 0.0221(2) Uani 1 1 d . .
N1 N 0.61942(10) 0.27867(15) 0.14808(5) 0.0124(2) Uani 1 1 d . .
N2 N 0.82682(10) 0.16523(15) 0.16460(5) 0.0137(2) Uani 1 1 d . .
C1 C 0.55322(12) -0.03339(19) 0.18221(6) 0.0142(2) Uani 1 1 d . .
H1 H 0.5788 -0.1628 0.2040 0.017 Uiso 1 1 calc R U
C2 C 0.54033(12) -0.03126(19) 0.10909(6) 0.0148(2) Uani 1 1 d . .
C3 C 0.51864(11) 0.18966(18) 0.09750(5) 0.0130(2) Uani 1 1 d . .
H3 H 0.5211 0.2319 0.0527 0.016 Uiso 1 1 calc R U
C4 C 0.38996(12) 0.22641(19) 0.11404(6) 0.0147(2) Uani 1 1 d . .
C5 C 0.28307(13) 0.1635(2) 0.05771(6) 0.0218(3) Uani 1 1 d . .
H5A H 0.2976 0.0278 0.0451 0.033 Uiso 1 1 calc R U
H5B H 0.2800 0.2521 0.0209 0.033 Uiso 1 1 calc R U
H5C H 0.2028 0.1701 0.0709 0.033 Uiso 1 1 calc R U
C6 C 0.37165(13) 0.4371(2) 0.13507(6) 0.0203(3) Uani 1 1 d . .
H6A H 0.2935 0.4454 0.1502 0.031 Uiso 1 1 calc R U
H6B H 0.3667 0.5267 0.0983 0.031 Uiso 1 1 calc R U
H6C H 0.4430 0.4749 0.1702 0.031 Uiso 1 1 calc R U
C7 C 0.64550(11) 0.13674(18) 0.20362(5) 0.0127(2) Uani 1 1 d . .
H7 H 0.6318 0.2002 0.2439 0.015 Uiso 1 1 calc R U
C8 C 0.78181(12) 0.07565(18) 0.21151(6) 0.0144(2) Uani 1 1 d . .
C9 C 0.74264(12) 0.32887(18) 0.13399(6) 0.0137(2) Uani 1 1 d . .
C10 C 0.73824(13) 0.3449(2) 0.06210(6) 0.0207(3) Uani 1 1 d . .
H10A H 0.7171 0.2159 0.0415 0.031 Uiso 1 1 calc R U
H10B H 0.8207 0.3876 0.0562 0.031 Uiso 1 1 calc R U
H10C H 0.6740 0.4417 0.0422 0.031 Uiso 1 1 calc R U
C11 C 0.78729(13) 0.5232(2) 0.16863(7) 0.0199(3) Uani 1 1 d . .
H11A H 0.7349 0.6320 0.1469 0.030 Uiso 1 1 calc R U
H11B H 0.8754 0.5470 0.1675 0.030 Uiso 1 1 calc R U
H11C H 0.7802 0.5151 0.2137 0.030 Uiso 1 1 calc R U
C12 C 0.96321(12) 0.1679(2) 0.16871(6) 0.0179(3) Uani 1 1 d . .
H12A H 1.0072 0.2072 0.2131 0.021 Uiso 1 1 calc R U
H12B H 0.9814 0.2695 0.1386 0.021 Uiso 1 1 calc R U
C13 C 1.01639(12) -0.02880(19) 0.15278(6) 0.0163(2) Uani 1 1 d . .
H13A H 1.1089 -0.0159 0.1594 0.020 Uiso 1 1 calc R U
H13B H 0.9999 -0.1296 0.1835 0.020 Uiso 1 1 calc R U
C14 C 0.96257(13) -0.1016(2) 0.08419(6) 0.0200(3) Uani 1 1 d . .
H14A H 0.9668 0.0062 0.0533 0.024 Uiso 1 1 calc R U
H14B H 0.8728 -0.1370 0.0794 0.024 Uiso 1 1 calc R U
C15 C 1.03397(15) -0.2810(2) 0.06764(7) 0.0272(3) Uani 1 1 d . .
H15A H 0.9931 -0.3288 0.0243 0.041 Uiso 1 1 calc R U
H15B H 1.0335 -0.3858 0.0994 0.041 Uiso 1 1 calc R U
H15C H 1.1211 -0.2434 0.0686 0.041 Uiso 1 1 calc R U

loop_
_atom_site_aniso_label
_atom_site_aniso_U_11
_atom_site_aniso_U_22
_atom_site_aniso_U_33
_atom_site_aniso_U_23
_atom_site_aniso_U_13
_atom_site_aniso_U_12
S1 0.01494(15) 0.02168(17) 0.01561(14) 0.00468(12) 0.00571(11) -0.00041(12)
O1 0.0318(6) 0.0184(5) 0.0196(4) -0.0052(4) 0.0062(4) 0.0009(4)
O2 0.0203(5) 0.0257(5) 0.0197(4) 0.0076(4) 0.0035(4) 0.0061(4)
N1 0.0131(5) 0.0140(5) 0.0102(4) 0.0015(4) 0.0027(4) -0.0008(4)
N2 0.0130(5) 0.0124(5) 0.0164(5) 0.0002(4) 0.0049(4) 0.0000(4)
C1 0.0152(6) 0.0141(6) 0.0137(5) 0.0021(4) 0.0040(4) 0.0007(5)
C2 0.0143(6) 0.0156(6) 0.0147(5) -0.0005(4) 0.0040(4) -0.0013(5)
C3 0.0152(6) 0.0143(6) 0.0099(5) 0.0008(4) 0.0033(4) -0.0004(4)
C4 0.0142(6) 0.0173(6) 0.0124(5) 0.0022(4) 0.0025(4) 0.0004(5)
C5 0.0183(6) 0.0282(7) 0.0170(6) 0.0022(5) -0.0002(5) -0.0036(5)
C6 0.0201(6) 0.0191(6) 0.0224(6) 0.0007(5) 0.0062(5) 0.0039(5)
C7 0.0141(5) 0.0144(6) 0.0098(5) 0.0016(4) 0.0031(4) 0.0011(5)
C8 0.0151(6) 0.0147(6) 0.0133(5) -0.0008(4) 0.0030(4) 0.0010(5)
C9 0.0151(6) 0.0131(6) 0.0137(5) 0.0006(4) 0.0047(4) 0.0005(5)
C10 0.0213(7) 0.0269(7) 0.0157(5) 0.0039(5) 0.0078(5) -0.0020(6)
C11 0.0196(6) 0.0152(6) 0.0256(6) -0.0023(5) 0.0064(5) -0.0024(5)
C12 0.0137(6) 0.0186(6) 0.0217(6) -0.0041(5) 0.0046(5) -0.0025(5)
C13 0.0130(6) 0.0188(6) 0.0172(5) -0.0005(5) 0.0037(4) 0.0005(5)
C14 0.0217(7) 0.0212(7) 0.0178(6) -0.0018(5) 0.0060(5) 0.0016(5)
C15 0.0320(8) 0.0230(7) 0.0305(7) -0.0055(6) 0.0154(6) 0.0007(6)

loop_
_atom_type_symbol
_atom_type_description
_atom_type_scat_dispersion_real
_atom_type_scat_dispersion_imag
_atom_type_scat_source
C C 0.0033 0.0016 'International Tables Vol C Tables 4.2.6.8 and 6.1.1.4'
H H 0.0000 0.0000 'International Tables Vol C Tables 4.2.6.8 and 6.1.1.4'
N N 0.0061 0.0033 'International Tables Vol C Tables 4.2.6.8 and 6.1.1.4'
O O 0.0106 0.0060 'International Tables Vol C Tables 4.2.6.8 and 6.1.1.4'
S S 0.1246 0.1234 'International Tables Vol C Tables 4.2.6.8 and 6.1.1.4'

loop_
_geom_angle_atom_site_label_1
_geom_angle_atom_site_label_2
_geom_angle_atom_site_label_3
_geom_angle
C1 S1 C4 92.12(5)
C3 N1 C9 120.25(9)
C3 N1 C7 106.57(9)
C9 N1 C7 106.89(9)
C8 N2 C12 119.78(10)
C8 N2 C9 111.29(10)
C12 N2 C9 122.02(10)
C2 C1 C7 101.24(9)
C2 C1 S1 98.65(8)
C7 C1 S1 108.73(8)
C2 C1 H1 115.4
C7 C1 H1 115.4
S1 C1 H1 115.4
O1 C2 C3 131.43(11)
O1 C2 C1 130.07(12)
C3 C2 C1 98.50(9)
N1 C3 C2 102.78(9)
N1 C3 C4 109.37(9)
C2 C3 C4 103.68(10)
N1 C3 H3 113.4
C2 C3 H3 113.4
C4 C3 H3 113.4
C6 C4 C5 111.33(11)
C6 C4 C3 113.95(10)
C5 C4 C3 110.28(10)
C6 C4 S1 110.01(8)
C5 C4 S1 108.42(9)
C3 C4 S1 102.38(8)
C4 C5 H5A 109.5
C4 C5 H5B 109.5
H5A C5 H5B 109.5
C4 C5 H5C 109.5
H5A C5 H5C 109.5
H5B C5 H5C 109.5
C4 C6 H6A 109.5
C4 C6 H6B 109.5
H6A C6 H6B 109.5
C4 C6 H6C 109.5
H6A C6 H6C 109.5
H6B C6 H6C 109.5
N1 C7 C8 105.37(9)
N1 C7 C1 104.91(9)
C8 C7 C1 112.90(10)
N1 C7 H7 111.1
C8 C7 H7 111.1
C1 C7 H7 111.1
O2 C8 N2 126.92(12)
O2 C8 C7 124.99(11)
N2 C8 C7 108.09(10)
N1 C9 N2 103.75(9)
N1 C9 C10 113.56(10)
N2 C9 C10 111.38(10)
N1 C9 C11 107.60(10)
N2 C9 C11 109.52(10)
C10 C9 C11 110.73(11)
C9 C10 H10A 109.5
C9 C10 H10B 109.5
H10A C10 H10B 109.5
C9 C10 H10C 109.5
H10A C10 H10C 109.5
H10B C10 H10C 109.5
C9 C11 H11A 109.5
C9 C11 H11B 109.5
H11A C11 H11B 109.5
C9 C11 H11C 109.5
H11A C11 H11C 109.5
H11B C11 H11C 109.5
N2 C12 C13 114.12(10)
N2 C12 H12A 108.7
C13 C12 H12A 108.7
N2 C12 H12B 108.7
C13 C12 H12B 108.7
H12A C12 H12B 107.6
C14 C13 C12 114.47(11)
C14 C13 H13A 108.6
C12 C13 H13A 108.6
C14 C13 H13B 108.6
C12 C13 H13B 108.6
H13A C13 H13B 107.6
C13 C14 C15 111.95(12)
C13 C14 H14A 109.2
C15 C14 H14A 109.2
C13 C14 H14B 109.2
C15 C14 H14B 109.2
H14A C14 H14B 107.9
C14 C15 H15A 109.5
C14 C15 H15B 109.5
H15A C15 H15B 109.5
C14 C15 H15C 109.5
H15A C15 H15C 109.5
H15B C15 H15C 109.5

loop_
_geom_bond_atom_site_label_1
_geom_bond_atom_site_label_2
_geom_bond_distance
S1 C1 1.8263(13)
S1 C4 1.8915(12)
O1 C2 1.2059(15)
O2 C8 1.2252(15)
N1 C3 1.4763(15)
N1 C9 1.4824(15)
N1 C7 1.4969(15)
N2 C8 1.3522(15)
N2 C12 1.4700(16)
N2 C9 1.4889(16)
C1 C2 1.5269(16)
C1 C7 1.5280(17)
C1 H1 1.0000
C2 C3 1.5254(18)
C3 C4 1.5439(17)
C3 H3 1.0000
C4 C6 1.5216(18)
C4 C5 1.5255(17)
C5 H5A 0.9800
C5 H5B 0.9800
C5 H5C 0.9800
C6 H6A 0.9800
C6 H6B 0.9800
C6 H6C 0.9800
C7 C8 1.5148(17)
C7 H7 1.0000
C9 C10 1.5209(16)
C9 C11 1.5310(18)
C10 H10A 0.9800
C10 H10B 0.9800
C10 H10C 0.9800
C11 H11A 0.9800
C11 H11B 0.9800
C11 H11C 0.9800
C12 C13 1.5217(18)
C12 H12A 0.9900
C12 H12B 0.9900
C13 C14 1.5215(17)
C13 H13A 0.9900
C13 H13B 0.9900
C14 C15 1.5267(19)
C14 H14A 0.9900
C14 H14B 0.9900
C15 H15A 0.9800
C15 H15B 0.9800
C15 H15C 0.9800

loop_
_geom_torsion_atom_site_label_1
_geom_torsion_atom_site_label_2
_geom_torsion_atom_site_label_3
_geom_torsion_atom_site_label_4
_geom_torsion
C4 S1 C1 C2 -37.18(8)
C4 S1 C1 C7 67.87(8)
C7 C1 C2 O1 132.68(14)
S1 C1 C2 O1 -116.13(14)
C7 C1 C2 C3 -47.68(11)
S1 C1 C2 C3 63.50(9)
C9 N1 C3 C2 92.17(12)
C7 N1 C3 C2 -29.46(11)
C9 N1 C3 C4 -158.15(10)
C7 N1 C3 C4 80.22(11)
O1 C2 C3 N1 -132.50(14)
C1 C2 C3 N1 47.87(11)
O1 C2 C3 C4 113.59(15)
C1 C2 C3 C4 -66.04(10)
N1 C3 C4 C6 45.46(13)
C2 C3 C4 C6 154.54(10)
N1 C3 C4 C5 171.50(10)
C2 C3 C4 C5 -79.42(12)
N1 C3 C4 S1 -73.29(10)
C2 C3 C4 S1 35.80(10)
C1 S1 C4 C6 -120.25(9)
C1 S1 C4 C5 117.80(9)
C1 S1 C4 C3 1.23(8)
C3 N1 C7 C8 118.43(10)
C9 N1 C7 C8 -11.34(12)
C3 N1 C7 C1 -0.97(12)
C9 N1 C7 C1 -130.74(10)
C2 C1 C7 N1 30.82(11)
S1 C1 C7 N1 -72.44(10)
C2 C1 C7 C8 -83.40(11)
S1 C1 C7 C8 173.34(8)
C12 N2 C8 O2 -12.76(19)
C9 N2 C8 O2 -164.24(12)
C12 N2 C8 C7 166.71(10)
C9 N2 C8 C7 15.23(13)
N1 C7 C8 O2 177.28(12)
C1 C7 C8 O2 -68.78(15)
N1 C7 C8 N2 -2.20(13)
C1 C7 C8 N2 111.74(11)
C3 N1 C9 N2 -102.00(11)
C7 N1 C9 N2 19.48(11)
C3 N1 C9 C10 19.08(15)
C7 N1 C9 C10 140.56(11)
C3 N1 C9 C11 141.99(11)
C7 N1 C9 C11 -96.53(11)
C8 N2 C9 N1 -22.09(13)
C12 N2 C9 N1 -172.83(10)
C8 N2 C9 C10 -144.61(11)
C12 N2 C9 C10 64.65(14)
C8 N2 C9 C11 92.56(12)
C12 N2 C9 C11 -58.18(14)
C8 N2 C12 C13 74.67(14)
C9 N2 C12 C13 -136.98(11)
N2 C12 C13 C14 61.91(15)
C12 C13 C14 C15 170.83(11)
